data_7100589
loop_
_publ_author_name
'A. Carty'
'Todd Graham'
'Konstantin A. Udachin'

_publ_section_title
;
Reactivity Patterns of Thermally Stable, Terminal,
Electrophilic Phosphinidene Complexes Towards Diazoalkanes: Oxidation
at the Phosphorus Centre and Formation of P-bound h1-Phosphaimine,
h1-Phosphaalkene and h3-Diazaphosphaallene Complexes.
;
_journal_name_full 'Chemical Communications'
_journal_paper_doi 10.1039/b512375e
_journal_year 2005
_chemical_formula_sum 'C17 H29 Al Cl4 Fe N O2 P Si'
_chemical_formula_weight 563.10
_space_group_IT_number 4
_symmetry_cell_setting monoclinic
_symmetry_space_group_name_Hall 'P 2yb'
_symmetry_space_group_name_H-M 'P 1 21 1'
_cell_angle_alpha 90.00
_cell_angle_beta 90.9410(10)
_cell_angle_gamma 90.00
_cell_formula_units_Z 2
_cell_length_a 10.7258(7)
_cell_length_b 11.0115(7)
_cell_length_c 11.2248(7)
_cell_measurement_temperature 125(2)
_cell_volume 1325.55(15)
_diffrn_ambient_temperature 125(2)
_exptl_crystal_density_diffrn 1.411
_cod_original_sg_symbol_H-M 'P 21'
_cod_database_code 7100589

loop_
_symmetry_equiv_pos_as_xyz
'x, y, z'
'-x, y+1/2, -z'

loop_
_atom_site_label
_atom_site_type_symbol
_atom_site_fract_x
_atom_site_fract_y
_atom_site_fract_z
_atom_site_U_iso_or_equiv
_atom_site_adp_type
_atom_site_occupancy
_atom_site_symmetry_multiplicity
_atom_site_calc_flag
_atom_site_refinement_flags
_atom_site_disorder_assembly
_atom_site_disorder_group
Al1 Al 0.7690(2) 0.5524(3) 1.2542(2) 0.0272(3) Uani 0.69 1 d PD A 1
Cl1 Cl 0.7842(2) 0.72883(14) 1.17913(15) 0.0495(4) Uani 0.69 1 d PD A 1
Cl2 Cl 0.6264(2) 0.5445(3) 1.3799(2) 0.0843(8) Uani 0.69 1 d PD A 1
Cl3 Cl 0.93967(19) 0.5091(3) 1.3490(3) 0.0474(4) Uani 0.69 1 d PD A 1
Cl4 Cl 0.7410(2) 0.42536(18) 1.1132(2) 0.0648(5) Uani 0.69 1 d PD A 1
Al1A Al 0.7790(14) 0.5547(15) 1.2675(15) 0.0272(3) Uani 0.12 1 d PD B 2
Cl1A Cl 0.7790(15) 0.7086(11) 1.1552(12) 0.0495(4) Uani 0.12 1 d PD B 2
Cl2A Cl 0.6418(16) 0.583(2) 1.3931(17) 0.0843(8) Uani 0.12 1 d PD B 2
Cl3A Cl 0.9680(7) 0.5330(8) 1.3092(7) 0.0474(4) Uani 0.12 1 d PD B 2
Cl4A Cl 0.7162(11) 0.4088(10) 1.1611(10) 0.0648(5) Uani 0.12 1 d PD B 2
Al1B Al 0.7988(13) 0.5590(16) 1.2532(14) 0.0272(3) Uani 0.07 1 d PD C 3
Cl1B Cl 0.7457(15) 0.4862(12) 1.0933(11) 0.0495(4) Uani 0.07 1 d PD C 3
Cl2B Cl 0.7534(14) 0.4437(19) 1.3986(13) 0.0843(8) Uani 0.07 1 d PD C 3
Cl3B Cl 0.9898(8) 0.5632(11) 1.2300(10) 0.0474(4) Uani 0.07 1 d PD C 3
Cl4B Cl 0.7054(14) 0.7253(13) 1.2896(15) 0.0648(5) Uani 0.07 1 d PD C 3
Al1C Al 0.7865(15) 0.5436(14) 1.2618(14) 0.0272(3) Uani 0.12 1 d PD D 4
Cl1C Cl 0.7332(8) 0.7321(6) 1.2414(8) 0.0495(4) Uani 0.12 1 d PD D 4
Cl2C Cl 0.6763(9) 0.4539(13) 1.3928(9) 0.0843(8) Uani 0.12 1 d PD D 4
Cl3C Cl 0.9590(14) 0.505(2) 1.3477(19) 0.0474(4) Uani 0.12 1 d PD D 4
Cl4C Cl 0.7216(15) 0.4541(14) 1.1028(15) 0.0648(5) Uani 0.12 1 d PD D 4
Fe1 Fe 0.02098(4) 0.53630(5) 0.76759(3) 0.02925(10) Uani 0.87 1 d PD E 11
P1 P 0.22649(7) 0.55538(7) 0.76806(5) 0.02492(13) Uani 0.87 1 d PD E 11
Si1 Si 0.30266(9) 0.58377(10) 1.04983(7) 0.0396(2) Uani 0.87 1 d PD E 11
O1 O 0.0325(3) 0.3961(4) 0.9869(3) 0.0694(10) Uani 0.87 1 d PD E 11
O2 O 0.0028(3) 0.3248(2) 0.6123(3) 0.0497(7) Uani 0.87 1 d PD E 11
N1 N 0.30147(19) 0.5527(3) 0.64138(19) 0.0292(4) Uani 0.87 1 d PD E 11
C1 C 0.3162(3) 0.5689(3) 0.8856(2) 0.0368(6) Uani 0.87 1 d PD E 11
H1 H 0.4013 0.5694 0.8636 0.044 Uiso 0.87 1 calc PR E 11
C2 C 0.1532(5) 0.6575(6) 1.0947(4) 0.0714(15) Uani 0.87 1 d PD E 11
H2A H 0.0863 0.5969 1.0942 0.086 Uiso 0.87 1 calc PR E 11
H2B H 0.1321 0.7226 1.0383 0.086 Uiso 0.87 1 calc PR E 11
H2C H 0.1630 0.6915 1.1749 0.086 Uiso 0.87 1 calc PR E 11
C3 C 0.3279(5) 0.4331(4) 1.1193(4) 0.0631(12) Uani 0.87 1 d PD E 11
H3A H 0.3940 0.3901 1.0773 0.076 Uiso 0.87 1 calc PR E 11
H3B H 0.2505 0.3859 1.1141 0.076 Uiso 0.87 1 calc PR E 11
H3C H 0.3525 0.4437 1.2031 0.076 Uiso 0.87 1 calc PR E 11
C4 C 0.4317(5) 0.6856(5) 1.0966(4) 0.0699(14) Uani 0.87 1 d PD E 11
H4A H 0.4426 0.6819 1.1834 0.084 Uiso 0.87 1 calc PR E 11
H4B H 0.4119 0.7691 1.0727 0.084 Uiso 0.87 1 calc PR E 11
H4C H 0.5089 0.6598 1.0586 0.084 Uiso 0.87 1 calc PR E 11
C5 C 0.4399(2) 0.5558(4) 0.6313(3) 0.0413(7) Uani 0.87 1 d PD E 11
H5 H 0.4554 0.5507 0.5438 0.050 Uiso 0.87 1 calc PR E 11
C6 C 0.5036(4) 0.4424(4) 0.6844(4) 0.0517(10) Uani 0.87 1 d PD E 11
H6A H 0.4963 0.4435 0.7713 0.062 Uiso 0.87 1 calc PR E 11
H6B H 0.5919 0.4423 0.6633 0.062 Uiso 0.87 1 calc PR E 11
H6C H 0.4632 0.3693 0.6523 0.062 Uiso 0.87 1 calc PR E 11
C7 C 0.4980(4) 0.6744(4) 0.6698(7) 0.0528(10) Uani 0.87 1 d PD E 11
H7A H 0.4529 0.7419 0.6318 0.063 Uiso 0.87 1 calc PR E 11
H7B H 0.5855 0.6763 0.6460 0.063 Uiso 0.87 1 calc PR E 11
H7C H 0.4934 0.6822 0.7566 0.063 Uiso 0.87 1 calc PR E 11
C8 C 0.2323(3) 0.5420(4) 0.5266(2) 0.0398(7) Uani 0.87 1 d PD E 11
H8 H 0.1414 0.5424 0.5450 0.048 Uiso 0.87 1 calc PR E 11
C9 C 0.2573(4) 0.6529(5) 0.4480(4) 0.0652(15) Uani 0.87 1 d PD E 11
H9A H 0.2399 0.7272 0.4929 0.078 Uiso 0.87 1 calc PR E 11
H9B H 0.2031 0.6497 0.3769 0.078 Uiso 0.87 1 calc PR E 11
H9C H 0.3447 0.6527 0.4241 0.078 Uiso 0.87 1 calc PR E 11
C10 C 0.2599(4) 0.4219(5) 0.4648(4) 0.0591(13) Uani 0.87 1 d PD E 11
H10A H 0.3457 0.4226 0.4361 0.071 Uiso 0.87 1 calc PR E 11
H10B H 0.2020 0.4109 0.3972 0.071 Uiso 0.87 1 calc PR E 11
H10C H 0.2498 0.3549 0.5214 0.071 Uiso 0.87 1 calc PR E 11
C11 C 0.0308(3) 0.4483(4) 0.9003(3) 0.0453(8) Uani 0.87 1 d PD E 11
C12 C 0.0169(3) 0.4074(3) 0.6730(3) 0.0360(6) Uani 0.87 1 d PD E 11
C13 C -0.0039(3) 0.7232(3) 0.7949(3) 0.0427(7) Uani 0.87 1 d PD E 11
H13 H 0.0573 0.7759 0.8287 0.051 Uiso 0.87 1 calc PR E 11
C14 C -0.0205(5) 0.6940(4) 0.6727(3) 0.0628(14) Uani 0.87 1 d PD E 11
H14 H 0.0281 0.7241 0.6092 0.075 Uiso 0.87 1 calc PR E 11
C15 C -0.1214(5) 0.6130(5) 0.6616(4) 0.0736(16) Uani 0.87 1 d PD E 11
H15 H -0.1530 0.5804 0.5888 0.088 Uiso 0.87 1 calc PR E 11
C16 C -0.1680(4) 0.5877(5) 0.7754(4) 0.0622(12) Uani 0.87 1 d PD E 11
H16 H -0.2343 0.5342 0.7942 0.075 Uiso 0.87 1 calc PR E 11
C17 C -0.0960(3) 0.6584(4) 0.8563(3) 0.0455(8) Uani 0.87 1 d PD E 11
H17 H -0.1080 0.6616 0.9399 0.055 Uiso 0.87 1 calc PR E 11
Fe1A Fe -0.0206(3) 0.5315(4) 0.7525(3) 0.02925(10) Uani 0.13 1 d PD F 12
P1A P 0.1799(3) 0.5649(5) 0.7901(3) 0.02492(13) Uani 0.13 1 d PD F 12
Si1A Si 0.3665(6) 0.5950(6) 1.0298(5) 0.0396(2) Uani 0.13 1 d PD F 12
O1A O -0.027(3) 0.3691(18) 0.9564(16) 0.0694(10) Uani 0.13 1 d PD F 12
O2A O 0.033(2) 0.3438(15) 0.5797(16) 0.0497(7) Uani 0.13 1 d PD F 12
N1A N 0.2806(6) 0.5722(14) 0.6818(6) 0.0292(4) Uani 0.13 1 d PD F 12
C1A C 0.2361(8) 0.5873(16) 0.9219(6) 0.0368(6) Uani 0.13 1 d PD F 12
H1A H 0.1651 0.6065 0.9677 0.044 Uiso 0.13 1 calc PR F 12
C2A C 0.3414(19) 0.7190(15) 1.1422(14) 0.0714(15) Uani 0.13 1 d PD F 12
H2A1 H 0.4151 0.7257 1.1945 0.086 Uiso 0.13 1 calc PR F 12
H2A2 H 0.2684 0.6996 1.1900 0.086 Uiso 0.13 1 calc PR F 12
H2A3 H 0.3276 0.7963 1.1008 0.086 Uiso 0.13 1 calc PR F 12
C3A C 0.387(2) 0.4439(11) 1.1003(19) 0.0631(12) Uani 0.13 1 d PD F 12
H3A1 H 0.4607 0.4040 1.0675 0.076 Uiso 0.13 1 calc PR F 12
H3A2 H 0.3132 0.3940 1.0842 0.076 Uiso 0.13 1 calc PR F 12
H3A3 H 0.3986 0.4539 1.1866 0.076 Uiso 0.13 1 calc PR F 12
C4A C 0.5091(11) 0.633(2) 0.9480(14) 0.0699(14) Uani 0.13 1 d PD F 12
H4A1 H 0.5387 0.5606 0.9061 0.084 Uiso 0.13 1 calc PR F 12
H4A2 H 0.5737 0.6608 1.0044 0.084 Uiso 0.13 1 calc PR F 12
H4A3 H 0.4907 0.6973 0.8901 0.084 Uiso 0.13 1 calc PR F 12
C5A C 0.4180(7) 0.5756(14) 0.7028(12) 0.0413(7) Uani 0.13 1 d PD F 12
H5A H 0.4277 0.5740 0.7916 0.050 Uiso 0.13 1 calc PR F 12
C6A C 0.4848(18) 0.460(2) 0.662(3) 0.0517(10) Uani 0.13 1 d PD F 12
H6A1 H 0.5014 0.4072 0.7304 0.062 Uiso 0.13 1 calc PR F 12
H6A2 H 0.5637 0.4818 0.6245 0.062 Uiso 0.13 1 calc PR F 12
H6A3 H 0.4317 0.4167 0.6036 0.062 Uiso 0.13 1 calc PR F 12
C7A C 0.4799(18) 0.692(2) 0.667(5) 0.0528(10) Uani 0.13 1 d PD F 12
H7A1 H 0.5382 0.6763 0.6023 0.063 Uiso 0.13 1 calc PR F 12
H7A2 H 0.5254 0.7266 0.7353 0.063 Uiso 0.13 1 calc PR F 12
H7A3 H 0.4164 0.7503 0.6391 0.063 Uiso 0.13 1 calc PR F 12
C8A C 0.2371(12) 0.5768(14) 0.5564(7) 0.0398(7) Uani 0.13 1 d PD F 12
H8A H 0.1449 0.5642 0.5587 0.048 Uiso 0.13 1 calc PR F 12
C9A C 0.255(3) 0.7023(17) 0.5013(17) 0.0652(15) Uani 0.13 1 d PD F 12
H9A1 H 0.2410 0.7649 0.5616 0.078 Uiso 0.13 1 calc PR F 12
H9A2 H 0.1961 0.7132 0.4348 0.078 Uiso 0.13 1 calc PR F 12
H9A3 H 0.3406 0.7094 0.4721 0.078 Uiso 0.13 1 calc PR F 12
C10A C 0.287(3) 0.473(2) 0.4814(15) 0.0591(13) Uani 0.13 1 d PD F 12
H10D H 0.3669 0.4974 0.4471 0.071 Uiso 0.13 1 calc PR F 12
H10E H 0.2273 0.4546 0.4171 0.071 Uiso 0.13 1 calc PR F 12
H10F H 0.2995 0.4014 0.5316 0.071 Uiso 0.13 1 calc PR F 12
C11A C -0.0279(10) 0.4394(10) 0.8826(9) 0.0453(8) Uani 0.13 1 d PD F 12
C12A C 0.0016(10) 0.4066(8) 0.6557(10) 0.0360(6) Uani 0.13 1 d PD F 12
C13A C -0.0609(10) 0.7162(6) 0.7780(11) 0.0427(7) Uani 0.13 1 d PD F 12
H13A H -0.0091 0.7716 0.8209 0.051 Uiso 0.13 1 calc PR F 12
C14A C -0.0560(10) 0.6890(8) 0.6549(10) 0.0628(14) Uani 0.13 1 d PD F 12
H14A H 0.0003 0.7230 0.5997 0.075 Uiso 0.13 1 calc PR F 12
C15A C -0.1492(9) 0.6029(12) 0.6287(9) 0.0736(16) Uani 0.13 1 d PD F 12
H15A H -0.1672 0.5703 0.5519 0.088 Uiso 0.13 1 calc PR F 12
C16A C -0.2117(6) 0.5723(11) 0.7336(11) 0.0622(12) Uani 0.13 1 d PD F 12
H16A H -0.2770 0.5148 0.7417 0.075 Uiso 0.13 1 calc PR F 12
C17A C -0.1576(8) 0.6449(10) 0.8244(10) 0.0455(8) Uani 0.13 1 d PD F 12
H17A H -0.1828 0.6454 0.9052 0.055 Uiso 0.13 1 calc PR F 12

loop_
_atom_site_aniso_label
_atom_site_aniso_U_11
_atom_site_aniso_U_22
_atom_site_aniso_U_33
_atom_site_aniso_U_23
_atom_site_aniso_U_13
_atom_site_aniso_U_12
Al1 0.0242(7) 0.0266(5) 0.0310(6) -0.0024(5) 0.0008(5) -0.0001(5)
Cl1 0.0596(6) 0.0330(7) 0.0554(10) 0.0099(6) -0.0170(6) -0.0107(6)
Cl2 0.0572(8) 0.134(2) 0.0627(8) 0.0184(13) 0.0366(7) 0.0075(12)
Cl3 0.0395(9) 0.0458(6) 0.0564(6) 0.0025(4) -0.0125(7) 0.0090(7)
Cl4 0.0716(11) 0.0535(11) 0.0689(9) -0.0368(10) -0.0135(8) 0.0130(7)
Al1A 0.0242(7) 0.0266(5) 0.0310(6) -0.0024(5) 0.0008(5) -0.0001(5)
Cl1A 0.0596(6) 0.0330(7) 0.0554(10) 0.0099(6) -0.0170(6) -0.0107(6)
Cl2A 0.0572(8) 0.134(2) 0.0627(8) 0.0184(13) 0.0366(7) 0.0075(12)
Cl3A 0.0395(9) 0.0458(6) 0.0564(6) 0.0025(4) -0.0125(7) 0.0090(7)
Cl4A 0.0716(11) 0.0535(11) 0.0689(9) -0.0368(10) -0.0135(8) 0.0130(7)
Al1B 0.0242(7) 0.0266(5) 0.0310(6) -0.0024(5) 0.0008(5) -0.0001(5)
Cl1B 0.0596(6) 0.0330(7) 0.0554(10) 0.0099(6) -0.0170(6) -0.0107(6)
Cl2B 0.0572(8) 0.134(2) 0.0627(8) 0.0184(13) 0.0366(7) 0.0075(12)
Cl3B 0.0395(9) 0.0458(6) 0.0564(6) 0.0025(4) -0.0125(7) 0.0090(7)
Cl4B 0.0716(11) 0.0535(11) 0.0689(9) -0.0368(10) -0.0135(8) 0.0130(7)
Al1C 0.0242(7) 0.0266(5) 0.0310(6) -0.0024(5) 0.0008(5) -0.0001(5)
Cl1C 0.0596(6) 0.0330(7) 0.0554(10) 0.0099(6) -0.0170(6) -0.0107(6)
Cl2C 0.0572(8) 0.134(2) 0.0627(8) 0.0184(13) 0.0366(7) 0.0075(12)
Cl3C 0.0395(9) 0.0458(6) 0.0564(6) 0.0025(4) -0.0125(7) 0.0090(7)
Cl4C 0.0716(11) 0.0535(11) 0.0689(9) -0.0368(10) -0.0135(8) 0.0130(7)
Fe1 0.0300(2) 0.0340(2) 0.02366(16) 0.00103(15) -0.00327(14) 0.0001(2)
P1 0.0298(3) 0.0240(3) 0.0208(3) -0.0017(2) -0.0042(2) 0.0002(3)
Si1 0.0432(5) 0.0525(5) 0.0231(3) -0.0005(3) -0.0050(3) 0.0063(4)
O1 0.069(2) 0.089(2) 0.0504(16) 0.0319(17) -0.0024(15) -0.0161(19)
O2 0.0642(19) 0.0277(12) 0.0564(17) -0.0042(11) -0.0183(13) -0.0084(11)
N1 0.0269(9) 0.0381(13) 0.0226(9) -0.0017(10) -0.0024(7) 0.0033(10)
C1 0.0361(12) 0.0482(18) 0.0259(11) -0.0035(11) -0.0067(9) -0.0036(12)
C2 0.070(3) 0.111(4) 0.0326(17) -0.015(2) -0.0024(17) 0.032(3)
C3 0.078(3) 0.065(3) 0.046(2) 0.0185(18) -0.010(2) 0.002(2)
C4 0.085(3) 0.070(3) 0.053(2) -0.009(2) -0.034(2) -0.017(3)
C5 0.0280(11) 0.061(2) 0.0344(12) 0.0039(15) 0.0006(10) 0.0016(15)
C6 0.0396(18) 0.059(2) 0.056(3) 0.0058(19) -0.0065(16) 0.0175(16)
C7 0.0393(18) 0.057(2) 0.062(2) 0.013(2) -0.001(2) -0.0044(17)
C8 0.0339(11) 0.064(2) 0.0216(11) -0.0051(14) -0.0044(9) 0.0030(16)
C9 0.046(2) 0.117(4) 0.0327(19) 0.033(2) -0.0037(17) -0.005(2)
C10 0.0395(19) 0.095(4) 0.0429(19) -0.034(2) -0.0001(15) 0.007(2)
C11 0.0388(17) 0.060(2) 0.0373(16) 0.0131(15) -0.0017(13) -0.0070(16)
C12 0.0350(14) 0.0314(13) 0.0413(15) 0.0041(11) -0.0129(12) -0.0037(11)
C13 0.0397(17) 0.0371(15) 0.0515(18) -0.0012(13) 0.0080(15) 0.0127(14)
C14 0.085(3) 0.064(2) 0.0399(17) 0.0178(16) 0.0173(19) 0.051(2)
C15 0.088(3) 0.082(3) 0.049(2) -0.031(2) -0.042(2) 0.054(3)
C16 0.0411(19) 0.070(3) 0.075(3) -0.031(2) -0.0142(17) 0.0093(19)
C17 0.0407(17) 0.059(2) 0.0374(16) -0.0114(15) 0.0097(13) 0.0028(16)
Fe1A 0.0300(2) 0.0340(2) 0.02366(16) 0.00103(15) -0.00327(14) 0.0001(2)
P1A 0.0298(3) 0.0240(3) 0.0208(3) -0.0017(2) -0.0042(2) 0.0002(3)
Si1A 0.0432(5) 0.0525(5) 0.0231(3) -0.0005(3) -0.0050(3) 0.0063(4)
O1A 0.069(2) 0.089(2) 0.0504(16) 0.0319(17) -0.0024(15) -0.0161(19)
O2A 0.0642(19) 0.0277(12) 0.0564(17) -0.0042(11) -0.0183(13) -0.0084(11)
N1A 0.0269(9) 0.0381(13) 0.0226(9) -0.0017(10) -0.0024(7) 0.0033(10)
C1A 0.0361(12) 0.0482(18) 0.0259(11) -0.0035(11) -0.0067(9) -0.0036(12)
C2A 0.070(3) 0.111(4) 0.0326(17) -0.015(2) -0.0024(17) 0.032(3)
C3A 0.078(3) 0.065(3) 0.046(2) 0.0185(18) -0.010(2) 0.002(2)
C4A 0.085(3) 0.070(3) 0.053(2) -0.009(2) -0.034(2) -0.017(3)
C5A 0.0280(11) 0.061(2) 0.0344(12) 0.0039(15) 0.0006(10) 0.0016(15)
C6A 0.0396(18) 0.059(2) 0.056(3) 0.0058(19) -0.0065(16) 0.0175(16)
C7A 0.0393(18) 0.057(2) 0.062(2) 0.013(2) -0.001(2) -0.0044(17)
C8A 0.0339(11) 0.064(2) 0.0216(11) -0.0051(14) -0.0044(9) 0.0030(16)
C9A 0.046(2) 0.117(4) 0.0327(19) 0.033(2) -0.0037(17) -0.005(2)
C10A 0.0395(19) 0.095(4) 0.0429(19) -0.034(2) -0.0001(15) 0.007(2)
C11A 0.0388(17) 0.060(2) 0.0373(16) 0.0131(15) -0.0017(13) -0.0070(16)
C12A 0.0350(14) 0.0314(13) 0.0413(15) 0.0041(11) -0.0129(12) -0.0037(11)
C13A 0.0397(17) 0.0371(15) 0.0515(18) -0.0012(13) 0.0080(15) 0.0127(14)
C14A 0.085(3) 0.064(2) 0.0399(17) 0.0178(16) 0.0173(19) 0.051(2)
C15A 0.088(3) 0.082(3) 0.049(2) -0.031(2) -0.042(2) 0.054(3)
C16A 0.0411(19) 0.070(3) 0.075(3) -0.031(2) -0.0142(17) 0.0093(19)
C17A 0.0407(17) 0.059(2) 0.0374(16) -0.0114(15) 0.0097(13) 0.0028(16)

loop_
_geom_bond_atom_site_label_1
_geom_bond_atom_site_label_2
_geom_bond_distance
_geom_bond_site_symmetry_2
_geom_bond_publ_flag
Al1 Cl2 2.100(3) . ?
Al1 Cl1 2.125(3) . ?
Al1 Cl4 2.130(3) . ?
Al1 Cl3 2.155(3) . ?
Al1A Cl2A 2.078(16) . ?
Al1A Cl3A 2.086(15) . ?
Al1A Cl4A 2.106(16) . ?
Al1A Cl1A 2.113(16) . ?
Al1B Cl1B 2.038(16) . ?
Al1B Cl3B 2.070(14) . ?
Al1B Cl4B 2.130(16) . ?
Al1B Cl2B 2.131(16) . ?
Al1C Cl3C 2.116(16) . ?
Al1C Cl2C 2.143(16) . ?
Al1C Cl4C 2.145(16) . ?
Al1C Cl1C 2.164(15) . ?
Fe1 C12 1.773(3) . ?
Fe1 C11 1.779(3) . ?
Fe1 C14 2.082(4) . ?
Fe1 C15 2.098(4) . ?
Fe1 C13 2.098(3) . ?
Fe1 C17 2.101(3) . ?
Fe1 C16 2.108(4) . ?
Fe1 P1 2.2141(8) . ?
P1 C1 1.627(3) . ?
P1 N1 1.645(2) . ?
Si1 C3 1.851(4) . ?
Si1 C4 1.851(4) . ?
Si1 C1 1.859(3) . ?
Si1 C2 1.873(4) . ?
O1 C11 1.130(4) . ?
O2 C12 1.145(4) . ?
N1 C8 1.481(3) . ?
N1 C5 1.491(3) . ?
C5 C7 1.508(6) . ?
C5 C6 1.538(5) . ?
C8 C10 1.525(6) . ?
C8 C9 1.532(5) . ?
C13 C17 1.408(5) . ?
C13 C14 1.417(5) . ?
C14 C15 1.406(8) . ?
C15 C16 1.407(7) . ?
C16 C17 1.415(5) . ?
Fe1A C12A 1.771(5) . ?
Fe1A C11A 1.781(5) . ?
Fe1A C14A 2.083(5) . ?
Fe1A C15A 2.095(6) . ?
Fe1A C17A 2.100(5) . ?
Fe1A C13A 2.100(5) . ?
Fe1A C16A 2.106(6) . ?
Fe1A P1A 2.216(3) . ?
P1A C1A 1.607(5) . ?
P1A N1A 1.641(5) . ?
Si1A C1A 1.837(5) . ?
Si1A C4A 1.844(7) . ?
Si1A C3A 1.855(6) . ?
Si1A C2A 1.882(6) . ?
O1A C11A 1.134(6) . ?
O2A C12A 1.153(6) . ?
N1A C8A 1.476(6) . ?
N1A C5A 1.489(6) . ?
C5A C7A 1.506(8) . ?
C5A C6A 1.537(7) . ?
C8A C10A 1.519(7) . ?
C8A C9A 1.528(7) . ?
C13A C17A 1.408(7) . ?
C13A C14A 1.416(7) . ?
C14A C15A 1.405(9) . ?
C15A C16A 1.405(9) . ?
C16A C17A 1.413(7) . ?
